data_2016850
loop_
_publ_author_name
'Tyl, Aleksandra'
'Nowak, Maria'
'Kusz, Joachim'

_publ_section_title
;
 Two polymorphs of anhydrous 4-pyridone at 100K
;
_journal_coeditor_code AV3155
_journal_issue 12
_journal_name_full 'Acta Crystallographica Section C'
_journal_page_first o661
_journal_page_last o664
_journal_paper_doi 10.1107/S0108270108033660
_journal_volume 64
_journal_year 2008
_chemical_formula_iupac 'C5 H5 N O'
_chemical_formula_moiety 'C5 H5 N O'
_chemical_formula_sum 'C5 H5 N O'
_chemical_formula_weight 95.10
_chemical_melting_point 423
_chemical_name_systematic
;
4-pyridone
;
_space_group_IT_number 61
_symmetry_cell_setting orthorhombic
_symmetry_space_group_name_Hall '-P 2ac 2ab'
_symmetry_space_group_name_H-M 'P b c a'
_atom_sites_solution_hydrogens geom
_atom_sites_solution_primary direct
_atom_sites_solution_secondary difmap
_audit_creation_method SHELXL-97
_cell_angle_alpha 90.00
_cell_angle_beta 90.00
_cell_angle_gamma 90.00
_cell_formula_units_Z 16
_cell_length_a 11.953(2)
_cell_length_b 11.146(2)
_cell_length_c 13.914(3)
_cell_measurement_reflns_used 9088
_cell_measurement_temperature 100(2)
_cell_measurement_theta_max 34.4536
_cell_measurement_theta_min 3.3808
_cell_volume 1853.7(6)
_computing_cell_refinement
;
CrysAlis RED (Oxford Diffraction, 2006)
;
_computing_data_collection
;
CrysAlis CCD (Oxford Diffraction, 2006)
;
_computing_data_reduction
;
CrysAlis RED (Oxford Diffraction, 2006)
;
_computing_molecular_graphics
;
PLATON (Spek, 2003) and MERCURY (Macrae <i>et al.</i>,  2006)
;
_computing_publication_material 'publCIF (Westrip, 2008)'
_computing_structure_refinement 'SHELXL97 (Sheldrick, 2008)'
_computing_structure_solution 'SHELXS97 (Sheldrick, 2008)'
_diffrn_ambient_temperature 100(2)
_diffrn_measured_fraction_theta_full 0.993
_diffrn_measured_fraction_theta_max 0.993
_diffrn_measurement_device_type 'Oxford Diffraction KM-4 diffractometer with Sapphire3 CCD detector'
_diffrn_measurement_method omega-scan
_diffrn_radiation_monochromator graphite
_diffrn_radiation_source 'fine-focus sealed tube'
_diffrn_radiation_type MoK\a
_diffrn_radiation_wavelength 0.71073
_diffrn_reflns_av_R_equivalents 0.0184
_diffrn_reflns_av_sigmaI/netI 0.0103
_diffrn_reflns_limit_h_max 7
_diffrn_reflns_limit_h_min -14
_diffrn_reflns_limit_k_max 13
_diffrn_reflns_limit_k_min -13
_diffrn_reflns_limit_l_max 16
_diffrn_reflns_limit_l_min -16
_diffrn_reflns_number 11099
_diffrn_reflns_theta_full 25.00
_diffrn_reflns_theta_max 25.00
_diffrn_reflns_theta_min 3.39
_diffrn_standards_number 16.0328
_exptl_absorpt_coefficient_mu 0.097
_exptl_absorpt_correction_type none
_exptl_crystal_colour colourless
_exptl_crystal_density_diffrn 1.363
_exptl_crystal_density_method 'not measured'
_exptl_crystal_description polyhedron
_exptl_crystal_F_000 800
_exptl_crystal_size_max 0.50
_exptl_crystal_size_mid 0.34
_exptl_crystal_size_min 0.16
_refine_diff_density_max 0.322
_refine_diff_density_min -0.235
_refine_ls_extinction_method none
_refine_ls_goodness_of_fit_ref 0.995
_refine_ls_hydrogen_treatment mixed
_refine_ls_matrix_type full
_refine_ls_number_parameters 137
_refine_ls_number_reflns 1626
_refine_ls_number_restraints 0
_refine_ls_restrained_S_all 0.995
_refine_ls_R_factor_all 0.0462
_refine_ls_R_factor_gt 0.0372
_refine_ls_shift/su_max 0.000
_refine_ls_shift/su_mean 0.000
_refine_ls_structure_factor_coef Fsqd
_refine_ls_weighting_details 'calc w=1/[\s^2^(Fo^2^)+(0.0751P)^2^+0.4363P] where P=(Fo^2^+2Fc^2^)/3'
_refine_ls_weighting_scheme calc
_refine_ls_wR_factor_gt 0.1043
_refine_ls_wR_factor_ref 0.1110
_reflns_number_gt 1356
_reflns_number_total 1626
_reflns_threshold_expression >2sigma(I)
_cod_data_source_file av3155.cif
_cod_data_source_block IO
_cod_original_sg_symbol_H-M Pbca
_cod_database_code 2016850
_cod_database_fobs_code 2016850

loop_
_symmetry_equiv_pos_as_xyz
'x, y, z'
'-x+1/2, -y, z+1/2'
'x+1/2, -y+1/2, -z'
'-x, y+1/2, -z+1/2'
'-x, -y, -z'
'x-1/2, y, -z-1/2'
'-x-1/2, y-1/2, z'
'x, -y-1/2, z-1/2'

loop_
_atom_site_type_symbol
_atom_site_label
_atom_site_fract_x
_atom_site_fract_y
_atom_site_fract_z
_atom_site_U_iso_or_equiv
_atom_site_adp_type
_atom_site_calc_flag
_atom_site_refinement_flags
_atom_site_occupancy
O O1 0.13937(7) -0.01164(8) 0.34924(7) 0.0211(3) Uani d . 1
N N1 0.44692(9) 0.13953(10) 0.38343(8) 0.0185(3) Uani d . 1
C C1 0.35485(10) 0.19967(11) 0.41182(9) 0.0178(3) Uani d . 1
H H1 0.3629 0.2778 0.4381 0.021 Uiso calc R 1
C C2 0.25087(10) 0.15155(11) 0.40381(8) 0.0165(3) Uani d . 1
H H2 0.1879 0.1955 0.4262 0.020 Uiso calc R 1
C C3 0.23503(11) 0.03523(11) 0.36199(9) 0.0166(3) Uani d . 1
C C4 0.33592(10) -0.02483(11) 0.33384(9) 0.0188(3) Uani d . 1
H H4 0.3320 -0.1033 0.3073 0.023 Uiso calc R 1
C C5 0.43665(11) 0.02877(11) 0.34459(9) 0.0197(3) Uani d . 1
H H5 0.5021 -0.0125 0.3243 0.024 Uiso calc R 1
H H1N 0.5112(15) 0.1764(15) 0.3814(11) 0.029(4) Uiso d . 1
O O2 0.63864(7) 0.25582(8) 0.36014(7) 0.0238(3) Uani d . 1
N N2 0.94663(9) 0.10088(9) 0.37745(8) 0.0179(3) Uani d . 1
H H2N 1.0137(14) 0.0645(14) 0.3716(10) 0.021 Uiso d . 1
C C6 0.85578(10) 0.04119(11) 0.40966(9) 0.0176(3) Uani d . 1
H H6 0.8702(11) -0.0376(13) 0.4352(9) 0.021 Uiso d . 1
C C7 0.75210(10) 0.09061(11) 0.40650(8) 0.0169(3) Uani d . 1
H H7 0.6902 0.0469 0.4312 0.020 Uiso calc R 1
C C8 0.73447(10) 0.20740(11) 0.36662(9) 0.0165(3) Uani d . 1
C C9 0.83359(10) 0.26629(11) 0.33298(9) 0.0181(3) Uani d . 1
H H9 0.8284 0.3445 0.3063 0.022 Uiso calc R 1
C C10 0.93471(10) 0.21169(12) 0.33879(9) 0.0191(3) Uani d . 1
H H10 0.9989 0.2522 0.3151 0.023 Uiso calc R 1

loop_
_atom_site_aniso_label
_atom_site_aniso_U_11
_atom_site_aniso_U_22
_atom_site_aniso_U_33
_atom_site_aniso_U_12
_atom_site_aniso_U_13
_atom_site_aniso_U_23
O1 0.0133(5) 0.0176(5) 0.0323(6) -0.0010(4) -0.0009(4) -0.0022(4)
N1 0.0152(6) 0.0180(6) 0.0223(6) -0.0021(4) -0.0010(4) -0.0004(4)
C1 0.0211(7) 0.0143(6) 0.0181(6) 0.0011(5) 0.0000(5) -0.0008(5)
C2 0.0159(7) 0.0151(6) 0.0184(6) 0.0019(5) 0.0027(5) 0.0004(5)
C3 0.0167(6) 0.0163(6) 0.0169(6) 0.0002(5) 0.0000(5) 0.0035(5)
C4 0.0187(7) 0.0137(7) 0.0242(7) 0.0026(5) 0.0002(5) -0.0012(5)
C5 0.0165(7) 0.0188(7) 0.0238(7) 0.0040(5) 0.0001(5) -0.0010(5)
O2 0.0137(5) 0.0179(5) 0.0398(6) 0.0009(4) -0.0014(4) 0.0002(4)
N2 0.0141(6) 0.0172(6) 0.0223(6) 0.0020(4) -0.0008(4) -0.0020(4)
C6 0.0208(7) 0.0134(6) 0.0187(7) -0.0015(5) -0.0018(5) -0.0007(5)
C7 0.0165(7) 0.0158(6) 0.0184(7) -0.0039(5) 0.0013(5) -0.0001(5)
C8 0.0153(6) 0.0154(6) 0.0189(6) 0.0002(5) -0.0027(5) -0.0036(5)
C9 0.0193(7) 0.0134(6) 0.0215(7) -0.0015(5) -0.0015(5) 0.0019(5)
C10 0.0158(6) 0.0201(7) 0.0213(7) -0.0049(5) 0.0002(5) -0.0010(5)

loop_
_atom_type_symbol
_atom_type_description
_atom_type_scat_dispersion_real
_atom_type_scat_dispersion_imag
_atom_type_scat_source
C C 0.0033 0.0016 'International Tables Vol C Tables 4.2.6.8 and 6.1.1.4'
H H 0.0000 0.0000 'International Tables Vol C Tables 4.2.6.8 and 6.1.1.4'
N N 0.0061 0.0033 'International Tables Vol C Tables 4.2.6.8 and 6.1.1.4'
O O 0.0106 0.0060 'International Tables Vol C Tables 4.2.6.8 and 6.1.1.4'

loop_
_geom_angle_atom_site_label_1
_geom_angle_atom_site_label_2
_geom_angle_atom_site_label_3
_geom_angle
_geom_angle_publ_flag
C1 N1 C5 119.78(11) y
C1 N1 H1N 119.7(11) ?
C5 N1 H1N 119.8(11) ?
N1 C1 C2 121.79(11) ?
N1 C1 H1 119.1 ?
C2 C1 H1 119.1 ?
C1 C2 C3 120.75(11) ?
C1 C2 H2 119.6 ?
C3 C2 H2 119.6 ?
O1 C3 C2 123.22(11) ?
O1 C3 C4 121.82(11) ?
C2 C3 C4 114.96(11) ?
C5 C4 C3 120.82(12) ?
C5 C4 H4 119.6 ?
C3 C4 H4 119.6 ?
C4 C5 N1 121.87(11) ?
C4 C5 H5 119.1 ?
N1 C5 H5 119.1 ?
C6 N2 C10 119.76(11) y
C6 N2 H2N 121.6(10) ?
C10 N2 H2N 117.9(10) ?
N2 C6 C7 121.59(11) ?
N2 C6 H6 115.4(8) ?
C7 C6 H6 123.0(8) ?
C6 C7 C8 121.10(11) ?
C6 C7 H7 119.5 ?
C8 C7 H7 119.4 ?
O2 C8 C7 123.19(11) ?
O2 C8 C9 121.87(11) ?
C7 C8 C9 114.94(11) ?
C10 C9 C8 120.80(12) ?
C10 C9 H9 119.6 ?
C8 C9 H9 119.6 ?
N2 C10 C9 121.79(12) ?
N2 C10 H10 119.1 ?
C9 C10 H10 119.1 ?

loop_
_geom_bond_atom_site_label_1
_geom_bond_atom_site_label_2
_geom_bond_distance
_geom_bond_publ_flag
O1 C3 1.2696(15) y
N1 C1 1.3478(16) y
N1 C5 1.3532(17) y
N1 H1N 0.871(19) ?
C1 C2 1.3582(17) y
C1 H1 0.9500 ?
C2 C3 1.4337(18) ?
C2 H2 0.9500 ?
C3 C4 1.4339(18) ?
C4 C5 1.3524(18) y
C4 H4 0.9500 ?
C5 H5 0.9500 ?
O2 C8 1.2695(15) y
N2 C6 1.3501(16) y
N2 C10 1.3547(17) y
N2 H2N 0.902(17) ?
C6 C7 1.3568(17) y
C6 H6 0.963(14) ?
C7 C8 1.4307(18) ?
C7 H7 0.9500 ?
C8 C9 1.4331(18) ?
C9 C10 1.3556(18) y
C9 H9 0.9500 ?
C10 H10 0.9500 ?

loop_
_geom_hbond_atom_site_label_D
_geom_hbond_atom_site_label_H
_geom_hbond_atom_site_label_A
_geom_hbond_site_symmetry_A
_geom_hbond_distance_DH
_geom_hbond_distance_HA
_geom_hbond_distance_DA
_geom_hbond_angle_DHA
N1 H1N O2 . 0.871(19) 1.787(19) 2.6526(14) 172.0(15)
N2 H2N O1 1_655 0.902(17) 1.754(17) 2.6523(14) 174.3(14)
C6 H6 O2 7_755 0.963(14) 2.530(14) 3.2552(16) 132.1(10)

loop_
_geom_torsion_atom_site_label_1
_geom_torsion_atom_site_label_2
_geom_torsion_atom_site_label_3
_geom_torsion_atom_site_label_4
_geom_torsion
_geom_torsion_publ_flag
C5 N1 C1 C2 0.90(19) ?
N1 C1 C2 C3 -1.76(19) ?
C1 C2 C3 O1 -177.01(12) ?
C1 C2 C3 C4 2.14(17) ?
O1 C3 C4 C5 177.34(12) ?
C2 C3 C4 C5 -1.82(18) ?
C3 C4 C5 N1 1.10(19) ?
C1 N1 C5 C4 -0.56(19) ?
C10 N2 C6 C7 -1.61(18) ?
N2 C6 C7 C8 1.51(19) ?
C6 C7 C8 O2 178.27(12) ?
C6 C7 C8 C9 -1.04(17) ?
O2 C8 C9 C10 -178.57(12) ?
C7 C8 C9 C10 0.74(18) ?
C6 N2 C10 C9 1.31(19) ?
C8 C9 C10 N2 -0.91(19) ?
C4 C5 N1 H1N -170.5(12) y
C2 C1 N1 H1N 170.9(12) y
C9 C10 N2 H2N 171.2(10) y
C7 C6 N2 H2N -171.1(11) y

loop_
_cod_related_entry_id
_cod_related_entry_database
_cod_related_entry_code
1 ChemSpider 11787
